data_2100143
loop_
_publ_author_name
'Glidewell, Christopher'
'Low, John N.'
'Skakle, Janet M.S.'
'Wardell, Solange M. S. V.'
'Wardell, James L.'

_publ_section_title
;
 Isomeric <i>N</i>-(iodophenyl)nitrophthalimides: interplay of
 C---H&#x00B7;&#x00B7;&#x00B7;O hydrogen bonds,
 iodo&#x00B7;&#x00B7;&#x00B7;nitro and
 iodo&#x00B7;&#x00B7;&#x00B7;carbonyl interactions, and aromatic
 \p&#x00B7;&#x00B7;&#x00B7;\p stacking interactions
;
_journal_issue 2
_journal_name_full 'Acta Crystallographica Section B'
_journal_page_first 227
_journal_page_last 237
_journal_paper_doi 10.1107/S0108768105004234
_journal_volume 61
_journal_year 2005
_chemical_formula_moiety 'C14 H7 I N2 O4'
_chemical_formula_sum 'C14 H7 I N2 O4'
_chemical_formula_weight 394.12
_chemical_name_systematic
;
N-(4-Iodophenyl)-3-nitrophthalimide
;
_space_group_IT_number 14
_symmetry_cell_setting monoclinic
_symmetry_space_group_name_Hall '-P 2yn'
_symmetry_space_group_name_H-M 'P 1 21/n 1'
_atom_sites_solution_hydrogens geom
_atom_sites_solution_primary direct
_atom_sites_solution_secondary difmap
_cell_angle_alpha 90.00
_cell_angle_beta 107.3824(16)
_cell_angle_gamma 90.00
_cell_formula_units_Z 4
_cell_length_a 7.52380(10)
_cell_length_b 22.6556(5)
_cell_length_c 7.92010(10)
_cell_measurement_reflns_used 2918
_cell_measurement_temperature 120(2)
_cell_measurement_theta_max 27.46
_cell_measurement_theta_min 2.98
_cell_volume 1288.38(4)
_computing_cell_refinement 'DENZO-SMN (Otwinowski & Minor, 1997)'
_computing_data_collection 'Kappa-CCD server software (Nonius, 1997)'
_computing_data_reduction DENZO-SMN
_computing_molecular_graphics ' PLATON (Spek, 2003)'
_computing_publication_material 'SHELXL-97 (Sheldrick, 1997) and PRPKAPPA (Ferguson, 1999)'
_computing_structure_refinement 'OSCAIL  & SHELXL-97 (Sheldrick, 1997)'
_computing_structure_solution 'OSCAIL (McArdle 2003) & SHELXS-97 (Sheldrick, 1997)'
_diffrn_ambient_temperature 120(2)
_diffrn_measured_fraction_theta_full 0.990
_diffrn_measured_fraction_theta_max 0.990
_diffrn_measurement_device_type Kappa-CCD
_diffrn_measurement_method '\f scans, and \w scans with \k offsets'
_diffrn_radiation_monochromator graphite
_diffrn_radiation_source 'rotating anode'
_diffrn_radiation_type 'Mo K\a'
_diffrn_radiation_wavelength 0.71073
_diffrn_reflns_av_R_equivalents 0.0394
_diffrn_reflns_av_sigmaI/netI 0.0346
_diffrn_reflns_limit_h_max 9
_diffrn_reflns_limit_h_min -9
_diffrn_reflns_limit_k_max 27
_diffrn_reflns_limit_k_min -29
_diffrn_reflns_limit_l_max 10
_diffrn_reflns_limit_l_min -10
_diffrn_reflns_number 7971
_diffrn_reflns_theta_full 27.46
_diffrn_reflns_theta_max 27.46
_diffrn_reflns_theta_min 2.98
_diffrn_standards_decay_% negligible
_exptl_absorpt_coefficient_mu 2.504
_exptl_absorpt_correction_T_max 0.602
_exptl_absorpt_correction_T_min 0.412
_exptl_absorpt_correction_type multi-scan
_exptl_absorpt_process_details 'DENZO-SMN (Otwinowski & Minor, 1997)'
_exptl_crystal_colour colourless
_exptl_crystal_density_diffrn 2.032
_exptl_crystal_density_method 'not measured'
_exptl_crystal_description block
_exptl_crystal_F_000 760
_exptl_crystal_size_max 0.40
_exptl_crystal_size_mid 0.25
_exptl_crystal_size_min 0.20
_refine_diff_density_max 0.448
_refine_diff_density_min -0.684
_refine_ls_extinction_method none
_refine_ls_goodness_of_fit_ref 1.088
_refine_ls_hydrogen_treatment constr
_refine_ls_matrix_type full
_refine_ls_number_parameters 190
_refine_ls_number_reflns 2918
_refine_ls_number_restraints 0
_refine_ls_restrained_S_all 1.088
_refine_ls_R_factor_all 0.0248
_refine_ls_R_factor_gt 0.0221
_refine_ls_shift/su_max 0.003
_refine_ls_shift/su_mean 0.000
_refine_ls_structure_factor_coef Fsqd
_refine_ls_weighting_details 'w=1/[\s^2^(Fo^2^)+(0.0071P)^2^+1.5414P] where P=(Fo^2^+2Fc^2^)/3'
_refine_ls_weighting_scheme calc
_refine_ls_wR_factor_gt 0.0508
_refine_ls_wR_factor_ref 0.0518
_reflns_number_gt 2724
_reflns_number_total 2918
_reflns_threshold_expression I>2\s(I)
_cod_data_source_file bm5022.cif
_cod_data_source_block IV
_cod_depositor_comments
;
The following automatic conversions were performed:

'_exptl_absorpt_correction_type' value 'Multi-scan' changed to
'multi-scan' according to
/home/saulius/struct/CIF-dictionaries/cif_core.dic dictionary named
'cif_core.dic' version 2.4.1 from 2010-06-29.

Automatic conversion script
Id: cif_fix_values 1715 2011-07-08 13:25:40Z adriana 
;
_cod_original_sg_symbol_H-M 'P 21/n'
_cod_database_code 2100143

loop_
_symmetry_equiv_pos_as_xyz
'x, y, z'
'-x+1/2, y+1/2, -z+1/2'
'-x, -y, -z'
'x+1/2, -y+1/2, z+1/2'

loop_
_atom_site_label
_atom_site_fract_x
_atom_site_fract_y
_atom_site_fract_z
_atom_site_U_iso_or_equiv
_atom_site_adp_type
_atom_site_calc_flag
_atom_site_refinement_flags
_atom_site_occupancy
_atom_site_disorder_assembly
_atom_site_disorder_group
_atom_site_type_symbol
N1 0.7013(3) 0.41402(8) 0.7885(2) 0.0127(4) Uani d . 1 . . N
C1 0.6825(3) 0.42127(10) 0.6070(3) 0.0126(4) Uani d . 1 . . C
O1 0.6930(2) 0.46729(7) 0.5338(2) 0.0156(3) Uani d . 1 . . O
C2 0.6808(3) 0.35442(10) 0.8304(3) 0.0143(4) Uani d . 1 . . C
O2 0.6996(3) 0.33590(7) 0.9774(2) 0.0198(4) Uani d . 1 . . O
C3 0.6392(3) 0.32144(10) 0.6588(3) 0.0120(4) Uani d . 1 . . C
C4 0.6124(3) 0.26236(10) 0.6137(3) 0.0138(4) Uani d . 1 . . C
C5 0.5953(3) 0.24378(11) 0.4426(3) 0.0175(5) Uani d . 1 . . C
C6 0.6048(3) 0.28490(11) 0.3142(3) 0.0174(5) Uani d . 1 . . C
C7 0.6310(3) 0.34455(11) 0.3560(3) 0.0154(5) Uani d . 1 . . C
C8 0.6477(3) 0.36109(10) 0.5278(3) 0.0123(4) Uani d . 1 . . C
N4 0.5986(3) 0.21700(9) 0.7425(3) 0.0171(4) Uani d . 1 . . N
O41 0.6615(3) 0.16801(8) 0.7276(2) 0.0270(4) Uani d . 1 . . O
O42 0.5241(3) 0.23050(8) 0.8548(2) 0.0257(4) Uani d . 1 . . O
C11 0.7376(3) 0.46076(10) 0.9164(3) 0.0122(4) Uani d . 1 . . C
C12 0.8596(3) 0.45087(10) 1.0842(3) 0.0133(4) Uani d . 1 . . C
C13 0.8872(3) 0.49513(10) 1.2114(3) 0.0134(4) Uani d . 1 . . C
C14 0.7969(3) 0.54861(10) 1.1675(3) 0.0127(4) Uani d . 1 . . C
I14 0.83436(2) 0.613750(6) 1.364074(18) 0.01529(6) Uani d . 1 . . I
C15 0.6807(3) 0.55929(10) 0.9972(3) 0.0140(4) Uani d . 1 . . C
C16 0.6491(3) 0.51487(10) 0.8710(3) 0.0142(4) Uani d . 1 . . C
H5 0.5772 0.2031 0.4129 0.021 Uiso calc R 1 . . H
H6 0.5932 0.2720 0.1972 0.021 Uiso calc R 1 . . H
H7 0.6372 0.3729 0.2695 0.018 Uiso calc R 1 . . H
H12 0.9235 0.4143 1.1119 0.016 Uiso calc R 1 . . H
H13 0.9677 0.4886 1.3276 0.016 Uiso calc R 1 . . H
H15 0.6233 0.5968 0.9675 0.017 Uiso calc R 1 . . H
H16 0.5680 0.5214 0.7550 0.017 Uiso calc R 1 . . H

loop_
_atom_site_aniso_label
_atom_site_aniso_U_11
_atom_site_aniso_U_22
_atom_site_aniso_U_33
_atom_site_aniso_U_12
_atom_site_aniso_U_13
_atom_site_aniso_U_23
N1 0.0155(9) 0.0123(9) 0.0100(9) -0.0010(8) 0.0034(7) 0.0004(7)
C1 0.0096(10) 0.0172(11) 0.0100(10) 0.0008(9) 0.0016(8) -0.0005(9)
O1 0.0189(8) 0.0150(8) 0.0129(8) 0.0005(7) 0.0048(6) 0.0028(6)
C2 0.0149(11) 0.0142(11) 0.0146(11) -0.0002(9) 0.0057(9) -0.0011(9)
O2 0.0321(10) 0.0161(8) 0.0116(8) -0.0039(7) 0.0072(7) 0.0011(6)
C3 0.0107(10) 0.0150(11) 0.0101(10) -0.0003(9) 0.0028(8) -0.0002(8)
C4 0.0119(10) 0.0159(11) 0.0134(11) -0.0023(9) 0.0037(8) 0.0024(9)
C5 0.0182(12) 0.0170(12) 0.0179(12) -0.0026(9) 0.0062(9) -0.0037(9)
C6 0.0189(11) 0.0216(12) 0.0114(11) -0.0004(10) 0.0039(9) -0.0024(9)
C7 0.0134(11) 0.0200(11) 0.0130(11) -0.0001(9) 0.0042(8) 0.0007(9)
C8 0.0099(10) 0.0145(11) 0.0118(10) 0.0006(9) 0.0021(8) 0.0010(8)
N4 0.0182(10) 0.0160(10) 0.0152(10) -0.0039(8) 0.0021(8) 0.0011(8)
O41 0.0338(11) 0.0142(9) 0.0325(10) 0.0007(8) 0.0092(8) 0.0026(7)
O42 0.0385(11) 0.0228(9) 0.0206(9) -0.0095(8) 0.0161(8) -0.0015(7)
C11 0.0119(10) 0.0142(10) 0.0114(10) -0.0030(9) 0.0049(8) -0.0017(8)
C12 0.0128(10) 0.0124(10) 0.0149(11) 0.0010(9) 0.0046(8) 0.0019(8)
C13 0.0130(10) 0.0151(11) 0.0115(10) -0.0004(9) 0.0028(8) 0.0006(8)
C14 0.0129(10) 0.0131(10) 0.0129(10) -0.0025(9) 0.0050(8) -0.0029(8)
I14 0.01668(9) 0.01404(9) 0.01426(9) 0.00134(5) 0.00328(6) -0.00308(5)
C15 0.0136(10) 0.0123(10) 0.0153(11) 0.0035(9) 0.0030(9) 0.0023(9)
C16 0.0151(11) 0.0157(11) 0.0108(10) 0.0011(9) 0.0024(8) 0.0022(8)

loop_
_atom_type_symbol
_atom_type_description
_atom_type_scat_dispersion_real
_atom_type_scat_dispersion_imag
_atom_type_scat_source
C C 0.0033 0.0016 'International Tables Vol C Tables 4.2.6.8 and 6.1.1.4'
H H 0.0000 0.0000 'International Tables Vol C Tables 4.2.6.8 and 6.1.1.4'
I I -0.4742 1.8119 'International Tables Vol C Tables 4.2.6.8 and 6.1.1.4'
N N 0.0061 0.0033 'International Tables Vol C Tables 4.2.6.8 and 6.1.1.4'
O O 0.0106 0.0060 'International Tables Vol C Tables 4.2.6.8 and 6.1.1.4'

loop_
_geom_angle_atom_site_label_1
_geom_angle_atom_site_label_2
_geom_angle_atom_site_label_3
_geom_angle
_geom_angle_publ_flag
C2 N1 C1 111.49(18) no
C2 N1 C11 123.50(18) no
C1 N1 C11 125.00(19) no
O1 C1 N1 126.1(2) no
O1 C1 C8 128.0(2) no
N1 C1 C8 105.90(18) no
O2 C2 N1 124.8(2) no
O2 C2 C3 129.4(2) no
N1 C2 C3 105.76(18) no
C4 C3 C8 117.9(2) no
C4 C3 C2 133.6(2) no
C8 C3 C2 108.14(19) no
C3 C4 C5 120.6(2) no
C3 C4 N4 122.07(19) no
C5 C4 N4 117.3(2) no
C4 C5 C6 119.9(2) no
C4 C5 H5 120.0 no
C6 C5 H5 120.0 no
C7 C6 C5 120.6(2) no
C7 C6 H6 119.7 no
C5 C6 H6 119.7 no
C8 C7 C6 117.6(2) no
C8 C7 H7 121.2 no
C6 C7 H7 121.2 no
C7 C8 C3 123.4(2) no
C7 C8 C1 128.0(2) no
C3 C8 C1 108.58(19) no
O42 N4 O41 124.8(2) no
O42 N4 C4 118.12(19) no
O41 N4 C4 117.13(19) no
C12 C11 C16 121.2(2) no
C12 C11 N1 119.3(2) no
C16 C11 N1 119.53(19) no
C11 C12 C13 119.3(2) no
C11 C12 H12 120.4 no
C13 C12 H12 120.4 no
C14 C13 C12 119.6(2) no
C14 C13 H13 120.2 no
C12 C13 H13 120.2 no
C13 C14 C15 121.0(2) no
C13 C14 I14 118.80(16) no
C15 C14 I14 120.14(16) no
C16 C15 C14 119.6(2) no
C16 C15 H15 120.2 no
C14 C15 H15 120.2 no
C15 C16 C11 119.2(2) no
C15 C16 H16 120.4 no
C11 C16 H16 120.4 no

loop_
_geom_bond_atom_site_label_1
_geom_bond_atom_site_label_2
_geom_bond_site_symmetry_2
_geom_bond_distance
_geom_bond_publ_flag
N1 C2 . 1.410(3) no
N1 C1 . 1.411(3) no
N1 C11 . 1.434(3) no
C1 O1 . 1.207(3) no
C1 C8 . 1.491(3) no
C2 O2 . 1.205(3) no
C2 C3 . 1.500(3) no
C3 C4 . 1.384(3) no
C3 C8 . 1.388(3) no
C4 C5 . 1.388(3) no
C4 N4 . 1.473(3) no
C5 C6 . 1.397(3) no
C5 H5 . 0.95 no
C6 C7 . 1.391(3) no
C6 H6 . 0.95 no
C7 C8 . 1.380(3) no
C7 H7 . 0.95 no
N4 O42 . 1.224(3) no
N4 O41 . 1.226(3) no
C11 C12 . 1.389(3) no
C11 C16 . 1.390(3) no
C12 C13 . 1.392(3) no
C12 H12 . 0.95 no
C13 C14 . 1.382(3) no
C13 H13 . 0.95 no
C14 C15 . 1.392(3) no
C14 I14 . 2.102(2) no
C15 C16 . 1.388(3) no
C15 H15 . 0.95 no
C16 H16 . 0.95 no

loop_
_geom_hbond_atom_site_label_D
_geom_hbond_atom_site_label_H
_geom_hbond_atom_site_label_A
_geom_hbond_site_symmetry_A
_geom_hbond_distance_DH
_geom_hbond_distance_HA
_geom_hbond_distance_DA
_geom_hbond_angle_DHA
_geom_hbond_publ_flag
C12 H12 O41 4_555 0.95 2.56 3.487(3) 166 y
C16 H16 O1 3_666 0.95 2.54 3.484(3) 170 y

loop_
_geom_torsion_atom_site_label_1
_geom_torsion_atom_site_label_2
_geom_torsion_atom_site_label_3
_geom_torsion_atom_site_label_4
_geom_torsion
_geom_torsion_publ_flag
C2 N1 C1 O1 179.8(2) no
C11 N1 C1 O1 -0.5(4) no
C2 N1 C1 C8 -0.1(2) no
C11 N1 C1 C8 179.55(19) no
C1 N1 C2 O2 176.2(2) no
C11 N1 C2 O2 -3.5(4) no
C1 N1 C2 C3 -2.0(2) no
C11 N1 C2 C3 178.33(19) no
O2 C2 C3 C4 -1.0(4) no
N1 C2 C3 C4 177.1(2) no
O2 C2 C3 C8 -174.6(2) no
N1 C2 C3 C8 3.5(2) no
C8 C3 C4 C5 0.2(3) no
C2 C3 C4 C5 -172.9(2) no
C8 C3 C4 N4 -179.0(2) no
C2 C3 C4 N4 7.9(4) no
C3 C4 C5 C6 -0.1(4) no
N4 C4 C5 C6 179.2(2) no
C4 C5 C6 C7 -0.1(4) no
C5 C6 C7 C8 0.2(3) no
C6 C7 C8 C3 -0.1(3) no
C6 C7 C8 C1 177.8(2) no
C4 C3 C8 C7 -0.1(3) no
C2 C3 C8 C7 174.7(2) no
C4 C3 C8 C1 -178.35(19) no
C2 C3 C8 C1 -3.6(2) no
O1 C1 C8 C7 4.3(4) no
N1 C1 C8 C7 -175.8(2) no
O1 C1 C8 C3 -177.6(2) no
N1 C1 C8 C3 2.4(2) no
C3 C4 N4 O42 34.4(3) no
C5 C4 N4 O42 -144.8(2) no
C3 C4 N4 O41 -146.3(2) no
C5 C4 N4 O41 34.4(3) no
C2 N1 C11 C12 39.4(3) no
C1 N1 C11 C12 -140.2(2) no
C2 N1 C11 C16 -140.0(2) no
C1 N1 C11 C16 40.3(3) no
C16 C11 C12 C13 2.9(3) no
N1 C11 C12 C13 -176.58(19) no
C11 C12 C13 C14 -1.7(3) no
C12 C13 C14 C15 -0.9(3) no
C12 C13 C14 I14 178.09(16) no
C13 C14 C15 C16 2.5(3) no
I14 C14 C15 C16 -176.55(17) no
C14 C15 C16 C11 -1.3(3) no
C12 C11 C16 C15 -1.4(3) no
N1 C11 C16 C15 178.1(2) no

loop_
_cod_related_entry_id
_cod_related_entry_database
_cod_related_entry_code
1 ChemSpider 913494
